data_1542095
loop_
_publ_author_name
'Tofield, B.C.'
'Poulain, M.'
'Lucas, J.'

_publ_section_title
;
 Non-stoichiometry in anion-excess Re O3 phases; the structure of Zr0.8
 Yb0.2 F3.2 O0.3 (MX 3.5) by powder neutron diffraction
;
_journal_name_full 'Journal of Solid State Chemistry'
_journal_page_first 163
_journal_page_last 178
_journal_volume 27
_journal_year 1979
_chemical_formula_sum 'F3.48 Yb0.2 Zr0.8'
_chemical_name_systematic 'Zr0.8 Yb0.2 F3.48'
_space_group_IT_number 221
_symmetry_space_group_name_Hall '-P 4 2 3'
_symmetry_space_group_name_H-M 'P m -3 m'
_cell_angle_alpha 90
_cell_angle_beta 90
_cell_angle_gamma 90
_cell_formula_units_Z 1
_cell_length_a 4.011
_cell_length_b 4.011
_cell_length_c 4.011
_cell_volume 64.529
_citation_journal_id_ASTM JSSCBI
_cod_data_source_file Tofield_JSSCBI_1979_1586.cif
_cod_data_source_block F3.48Yb0.2Zr0.8
_cod_original_cell_volume 64.52946
_cod_database_code 1542095

loop_
_symmetry_equiv_pos_as_xyz
x,y,z
-y,x,z
-x,-y,z
y,-x,z
x,-y,-z
y,x,-z
-x,y,-z
-y,-x,-z
z,x,y
-x,z,y
-z,-x,y
x,-z,y
z,-x,-y
x,z,-y
-z,x,-y
-x,-z,-y
y,z,x
y,-z,-x
z,y,-x
-y,z,-x
-z,-y,-x
-y,-z,x
z,-y,x
-z,y,x
-x,-y,-z
y,-x,-z
x,y,-z
-y,x,-z
-x,y,z
-y,-x,z
x,-y,z
y,x,z
-z,-x,-y
x,-z,-y
z,x,-y
-x,z,-y
-z,x,y
-x,-z,y
z,-x,y
x,z,y
-y,-z,-x
-y,z,x
-z,-y,x
y,-z,x
z,y,x
y,z,-x
-z,y,-x
z,-y,-x

loop_
_atom_site_label
_atom_site_type_symbol
_atom_site_fract_x
_atom_site_fract_y
_atom_site_fract_z
_atom_site_occupancy
_atom_site_U_iso_or_equiv
Zr1 Zr+4 0.068 0 0 0.1333 0.0
F2 F-1 0 0.273 0.053 0.038 0.0
F1 F-1 0.5 0.054 0.054 0.214 0.0
Yb1 Yb+3 0.068 0 0 0.0333 0.0
